data_8101499
loop_
_publ_author_name
'Wartchow, R.'
'Schrake, O.'
'Braje, W. M.'
'Hoffmann, H.M.R.'

_publ_section_title
;
Crystal structure of (1S,2S,4S,5R)-2-hydroxymethyl-5-ethynyl-1-azabicyclo
[2.2.2]octane, (HOCH2)(HC2)(C7H11N)
;
_journal_issue 2
_journal_name_full 'Zeitschrift f\"ur Kristallographie - New Crystal Structures'
_journal_page_first 285
_journal_page_last 286
_journal_volume 214
_journal_year 1999
_chemical_formula_structural '(H O C H2)(H C2)(C7 H11 N)'
_chemical_formula_sum 'C10 H15 N O'
_chemical_formula_weight 165.23
_chemical_melting_point 340
_chemical_name_common 10,11-didehydroquincorine
_space_group_IT_number 4
_symmetry_cell_setting monoclinic
_symmetry_space_group_name_Hall 'P 2yb'
_symmetry_space_group_name_H-M 'P 1 21 1'
_cell_angle_alpha 90.00
_cell_angle_beta 93.26(2)
_cell_angle_gamma 90.00
_cell_formula_units_Z 2
_cell_length_a 7.017(2)
_cell_length_b 6.9890(10)
_cell_length_c 9.648(2)
_cell_measurement_temperature 300(2)
_cell_volume 472.4(2)
_diffrn_ambient_temperature 300(2)
_exptl_crystal_density_diffrn 1.162
_refine_ls_R_factor_obs 0.0341
_refine_ls_wR_factor_obs 0.0390
_cod_depositor_comments
;
The following automatic conversions were performed:

'_chemical_melting_point' value '340K' was changed to '340' - the
value should be numeric and without a unit designator.

Automatic conversion script
Id: cif_fix_values 1646 2011-03-28 12:23:43Z adriana 
;
_cod_original_sg_symbol_H-M 'P 21'
_cod_database_code 8101499

loop_
_symmetry_equiv_pos_as_xyz
'x, y, z'
'-x, y+1/2, -z'

loop_
_atom_site_aniso_label
_atom_site_aniso_U_11
_atom_site_aniso_U_22
_atom_site_aniso_U_33
_atom_site_aniso_U_23
_atom_site_aniso_U_13
_atom_site_aniso_U_12
O1 0.0848(13) 0.0457(13) 0.0573(9) -0.0063(8) 0.0361(8) 0.0041(10)
N1 0.0489(12) 0.0328(14) 0.0322(8) -0.0002(8) 0.0102(7) -0.0020(9)
C2 0.0437(14) 0.040(2) 0.0320(10) -0.0002(9) 0.0015(9) 0.0029(11)
C3 0.073(2) 0.038(2) 0.0411(11) 0.0036(10) 0.0154(11) -0.0029(13)
C4 0.0538(15) 0.051(2) 0.0356(9) 0.0064(10) 0.0138(9) -0.0032(12)
C5 0.0581(15) 0.041(2) 0.0347(10) -0.0022(10) 0.0104(9) 0.0064(12)
C6 0.070(2) 0.041(2) 0.0411(11) -0.0082(9) 0.0141(10) -0.0122(12)
C7 0.0568(15) 0.053(2) 0.0382(10) 0.0089(10) 0.0105(10) 0.0159(12)
C8 0.0525(14) 0.072(2) 0.0407(10) -0.0010(10) 0.0077(9) 0.0018(13)
C9 0.061(2) 0.048(2) 0.0461(11) -0.0091(10) 0.0187(10) 0.0005(12)
C10 0.0589(15) 0.052(2) 0.0372(10) -0.0044(10) 0.0122(9) 0.0067(12)
C11 0.073(2) 0.063(2) 0.0399(10) -0.0018(10) 0.0096(10) 0.0065(13)

loop_
_atom_site_label
_atom_site_type_symbol
_atom_site_fract_x
_atom_site_fract_y
_atom_site_fract_z
_atom_site_U_iso_or_equiv
_atom_site_thermal_displace_type
_atom_site_occupancy
_atom_site_calc_flag
_atom_site_refinement_flags
_atom_site_disorder_group
O1 O 0.9603(2) 0.0019(2) -0.03049(13) 0.0614(5) Uani 1 d D .
H1 H 1.0153(29) -0.1005(22) -0.0640(19) 0.074 Uiso 1 d D .
N1 N 0.8223(2) 0.2493(2) 0.18261(13) 0.0377(4) Uani 1 d . .
C2 C 0.8495(3) 0.0415(3) 0.2021(2) 0.0384(6) Uani 1 d . .
H2 H 0.9775(3) 0.0204(3) 0.2453(2) 0.046 Uiso 1 calc R .
C3 C 0.7013(3) -0.0388(3) 0.3019(2) 0.0501(6) Uani 1 d . .
H3 H 0.6327(3) -0.1454(3) 0.2583(2) 0.060 Uiso 1 calc R .
H4 H 0.7666(3) -0.0843(3) 0.3869(2) 0.060 Uiso 1 calc R .
C4 C 0.5611(3) 0.1201(3) 0.3351(2) 0.0464(6) Uani 1 d . .
H5 H 0.4617(3) 0.0698(3) 0.3925(2) 0.056 Uiso 1 calc R .
C5 C 0.6691(3) 0.2825(3) 0.4111(2) 0.0443(6) Uani 1 d . .
H6 H 0.5831(3) 0.3926(3) 0.4153(2) 0.053 Uiso 1 calc R .
C6 C 0.8401(3) 0.3399(3) 0.3214(2) 0.0505(7) Uani 1 d . .
H7 H 0.8430(3) 0.4778(3) 0.3110(2) 0.061 Uiso 1 calc R .
H8 H 0.9592(3) 0.3004(3) 0.3689(2) 0.061 Uiso 1 calc R .
C7 C 0.6328(3) 0.2934(3) 0.1188(2) 0.0490(6) Uani 1 d . .
H9 H 0.6250(3) 0.2476(3) 0.0238(2) 0.059 Uiso 1 calc R .
H10 H 0.6152(3) 0.4311(3) 0.1167(2) 0.059 Uiso 1 calc R .
C8 C 0.4709(3) 0.2008(3) 0.1987(2) 0.0550(7) Uani 1 d . .
H11 H 0.3750(3) 0.2956(3) 0.2178(2) 0.066 Uiso 1 calc R .
H12 H 0.4104(3) 0.0991(3) 0.1438(2) 0.066 Uiso 1 calc R .
C9 C 0.8335(3) -0.0694(3) 0.0669(2) 0.0511(6) Uani 1 d . .
H13 H 0.8620(3) -0.2031(3) 0.0854(2) 0.061 Uiso 1 calc R .
H14 H 0.7035(3) -0.0613(3) 0.0274(2) 0.061 Uiso 1 calc R .
C10 C 0.7338(3) 0.2301(3) 0.5545(2) 0.0489(6) Uani 1 d . .
C11 C 0.7812(3) 0.1888(3) 0.6692(2) 0.0584(7) Uani 1 d . .
H15 H 0.8188(3) 0.1561(3) 0.7601(2) 0.070 Uiso 1 calc R .

loop_
_geom_bond_atom_site_label_1
_geom_bond_atom_site_label_2
_geom_bond_distance
_geom_bond_site_symmetry_2
_geom_bond_publ_flag
O1 C9 1.421(2) . ?
N1 C7 1.466(2) . ?
N1 C2 1.476(2) . ?
N1 C6 1.480(2) . ?
C2 C9 1.516(2) . ?
C2 C3 1.561(2) . ?
C3 C4 1.530(3) . ?
C4 C5 1.528(2) . ?
C4 C8 1.535(2) . ?
C5 C10 1.477(2) . ?
C5 C6 1.571(2) . ?
C7 C8 1.550(2) . ?
C10 C11 1.173(2) . ?

loop_
_cod_related_entry_id
_cod_related_entry_database
_cod_related_entry_code
1 ChemSpider 21183536
